data_4079641
loop_
_publ_author_name
'Hosokawa, Satomi'
'Ito, Jun-ichi'
'Nishiyama, Hisao'

_publ_section_title
;
 Change in Coordination of NCN Pincer Iron Complexes Containing
 Bis(oxazolinyl)phenyl Ligands
;
_journal_issue 23
_journal_name_full Organometallics
_journal_page_first 8283
_journal_paper_doi 10.1021/om300901k
_journal_volume 31
_journal_year 2012
_chemical_formula_sum 'C22 H28 Br Fe N3 O3'
_chemical_formula_weight 518.23
_chemical_name_systematic
; 
 ? 
;
_space_group_IT_number 14
_symmetry_cell_setting monoclinic
_symmetry_space_group_name_Hall '-P 2ybc'
_symmetry_space_group_name_H-M 'P 1 21/c 1'
_atom_sites_solution_hydrogens geom
_atom_sites_solution_primary direct
_atom_sites_solution_secondary difmap
_audit_creation_method SHELXL-97
_cell_angle_alpha 90.00
_cell_angle_beta 94.476(6)
_cell_angle_gamma 90.00
_cell_formula_units_Z 8
_cell_length_a 16.697(3)
_cell_length_b 16.925(3)
_cell_length_c 16.737(3)
_cell_measurement_reflns_used 1849
_cell_measurement_temperature 153(2)
_cell_measurement_theta_max 21.78
_cell_measurement_theta_min 2.41
_cell_volume 4715.4(15)
_computing_cell_refinement 'Bruker SMART'
_computing_data_collection 'Bruker SMART'
_computing_data_reduction 'Bruker SAINT'
_computing_molecular_graphics 'Bruker SHELXTL'
_computing_publication_material 'Bruker SHELXTL'
_computing_structure_refinement 'SHELXL-97 (Sheldrick, 1997)'
_computing_structure_solution 'SHELXS-97 (Sheldrick, 1990)'
_diffrn_ambient_temperature 153(2)
_diffrn_detector_area_resol_mean 8.366
_diffrn_measured_fraction_theta_full 0.993
_diffrn_measured_fraction_theta_max 0.993
_diffrn_measurement_device_type 'CCD area detector'
_diffrn_measurement_method 'phi and omega scans'
_diffrn_radiation_monochromator graphite
_diffrn_radiation_source 'fine-focus sealed tube'
_diffrn_radiation_type MoK\a
_diffrn_radiation_wavelength 0.71073
_diffrn_reflns_av_R_equivalents 0.1229
_diffrn_reflns_av_sigmaI/netI 0.1541
_diffrn_reflns_limit_h_max 22
_diffrn_reflns_limit_h_min -18
_diffrn_reflns_limit_k_max 20
_diffrn_reflns_limit_k_min -22
_diffrn_reflns_limit_l_max 17
_diffrn_reflns_limit_l_min -22
_diffrn_reflns_number 34527
_diffrn_reflns_theta_full 28.33
_diffrn_reflns_theta_max 28.33
_diffrn_reflns_theta_min 1.22
_exptl_absorpt_coefficient_mu 2.361
_exptl_absorpt_correction_T_max 1.00000
_exptl_absorpt_correction_T_min 0.542524
_exptl_absorpt_correction_type empirical
_exptl_crystal_colour red
_exptl_crystal_density_diffrn 1.460
_exptl_crystal_density_method 'not measured'
_exptl_crystal_description prism
_exptl_crystal_F_000 2128
_exptl_crystal_size_max 0.1
_exptl_crystal_size_mid 0.1
_exptl_crystal_size_min 0.05
_refine_diff_density_max 1.327
_refine_diff_density_min -0.894
_refine_diff_density_rms 0.163
_refine_ls_extinction_method none
_refine_ls_goodness_of_fit_ref 1.034
_refine_ls_hydrogen_treatment mixed
_refine_ls_matrix_type full
_refine_ls_number_parameters 550
_refine_ls_number_reflns 11679
_refine_ls_number_restraints 0
_refine_ls_restrained_S_all 1.034
_refine_ls_R_factor_all 0.1612
_refine_ls_R_factor_gt 0.0864
_refine_ls_shift/su_max 0.001
_refine_ls_shift/su_mean 0.000
_refine_ls_structure_factor_coef Fsqd
_refine_ls_weighting_details 'calc w=1/[\s^2^(Fo^2^)+(0.0823P)^2^+5.7490P] where P=(Fo^2^+2Fc^2^)/3'
_refine_ls_weighting_scheme calc
_refine_ls_wR_factor_gt 0.1707
_refine_ls_wR_factor_ref 0.2181
_reflns_number_gt 6732
_reflns_number_total 11679
_reflns_threshold_expression >2sigma(I)
_cod_data_source_file om300901k_si_001.cif
_cod_data_source_block 5
_cod_depositor_comments
;
The following automatic conversions were performed:

'_symmetry_cell_setting' value 'Monoclinic' changed to 'monoclinic'
according to /home/saulius/struct/CIF-dictionaries/cif_core.dic
dictionary named 'cif_core.dic' version 2.4.2 from
2011-04-26.

'_exptl_absorpt_correction_type' value 'Empirical'
changed to 'empirical' according to
/home/saulius/struct/CIF-dictionaries/cif_core.dic dictionary named
'cif_core.dic' version 2.4.2 from 2011-04-26.

Automatic conversion script
Id: cif_fix_values 1891 2012-01-12 08:04:46Z andrius 
;
_cod_original_cell_volume 4715.2(15)
_cod_original_sg_symbol_H-M P2(1)/c
_cod_database_code 4079641

loop_
_symmetry_equiv_pos_as_xyz
'x, y, z'
'-x, y+1/2, -z+1/2'
'-x, -y, -z'
'x, -y-1/2, z-1/2'

loop_
_atom_site_label
_atom_site_type_symbol
_atom_site_fract_x
_atom_site_fract_y
_atom_site_fract_z
_atom_site_U_iso_or_equiv
_atom_site_adp_type
_atom_site_occupancy
_atom_site_symmetry_multiplicity
_atom_site_calc_flag
_atom_site_refinement_flags
Br1 Br 0.66521(4) 0.16170(5) 0.97892(5) 0.0294(2) Uani 1 1 d .
Br2 Br 0.16955(4) 0.33319(4) 0.06709(5) 0.02518(19) Uani 1 1 d .
C1 C 0.5300(4) 0.1124(4) 0.8514(4) 0.0177(14) Uani 1 1 d .
C2 C 0.4740(4) 0.0761(4) 0.8964(5) 0.0227(17) Uani 1 1 d .
C3 C 0.4551(4) -0.0042(4) 0.8851(5) 0.0271(18) Uani 1 1 d .
H3 H 0.4182 -0.0298 0.9170 0.033 Uiso 1 1 calc R
C4 C 0.4917(4) -0.0450(4) 0.8261(6) 0.031(2) Uani 1 1 d .
H4 H 0.4790 -0.0992 0.8172 0.037 Uiso 1 1 calc R
C5 C 0.5466(4) -0.0086(4) 0.7796(5) 0.0261(17) Uani 1 1 d .
H5 H 0.5705 -0.0374 0.7388 0.031 Uiso 1 1 calc R
C6 C 0.5661(4) 0.0705(4) 0.7935(5) 0.0207(15) Uani 1 1 d .
C7 C 0.4472(4) 0.1339(4) 0.9520(5) 0.0238(16) Uani 1 1 d .
C8 C 0.3824(4) 0.1940(4) 1.0475(5) 0.0246(16) Uani 1 1 d .
H8A H 0.4018 0.1838 1.1040 0.029 Uiso 1 1 calc R
H8B H 0.3264 0.2137 1.0461 0.029 Uiso 1 1 calc R
C9 C 0.4370(4) 0.2552(4) 1.0093(5) 0.0236(16) Uani 1 1 d .
C10 C 0.3857(4) 0.3151(4) 0.9596(5) 0.0294(18) Uani 1 1 d .
H10A H 0.4208 0.3530 0.9350 0.044 Uiso 1 1 calc R
H10B H 0.3508 0.3433 0.9943 0.044 Uiso 1 1 calc R
H10C H 0.3527 0.2874 0.9174 0.044 Uiso 1 1 calc R
C11 C 0.4953(4) 0.2937(5) 1.0715(5) 0.0300(18) Uani 1 1 d .
H11A H 0.5310 0.2534 1.0968 0.045 Uiso 1 1 calc R
H11B H 0.4653 0.3194 1.1123 0.045 Uiso 1 1 calc R
H11C H 0.5274 0.3333 1.0455 0.045 Uiso 1 1 calc R
C12 C 0.6253(4) 0.1214(4) 0.7597(4) 0.0170(14) Uani 1 1 d .
C13 C 0.7154(5) 0.1711(4) 0.6804(5) 0.0301(18) Uani 1 1 d .
H13A H 0.6952 0.1923 0.6275 0.036 Uiso 1 1 calc R
H13B H 0.7733 0.1592 0.6793 0.036 Uiso 1 1 calc R
C14 C 0.7010(4) 0.2311(4) 0.7480(4) 0.0174(14) Uani 1 1 d .
C15 C 0.6759(4) 0.3103(4) 0.7126(5) 0.0265(17) Uani 1 1 d .
H15A H 0.6309 0.3029 0.6720 0.040 Uiso 1 1 calc R
H15B H 0.7212 0.3342 0.6877 0.040 Uiso 1 1 calc R
H15C H 0.6591 0.3450 0.7551 0.040 Uiso 1 1 calc R
C16 C 0.7736(4) 0.2388(4) 0.8098(5) 0.0254(17) Uani 1 1 d .
H16A H 0.7589 0.2711 0.8549 0.038 Uiso 1 1 calc R
H16B H 0.8182 0.2640 0.7846 0.038 Uiso 1 1 calc R
H16C H 0.7902 0.1862 0.8292 0.038 Uiso 1 1 calc R
C17 C 0.4893(4) 0.2590(4) 0.8026(5) 0.0215(17) Uani 1 1 d .
C18 C 0.6063(4) 0.3206(4) 0.9044(4) 0.0173(14) Uiso 1 1 d .
C19 C 0.6733(4) 0.4599(4) 0.9291(5) 0.0234(16) Uani 1 1 d .
C20 C 0.7508(5) 0.4554(5) 0.8874(6) 0.036(2) Uani 1 1 d .
H20A H 0.7861 0.4153 0.9136 0.055 Uiso 1 1 calc R
H20B H 0.7777 0.5069 0.8907 0.055 Uiso 1 1 calc R
H20C H 0.7385 0.4412 0.8310 0.055 Uiso 1 1 calc R
C21 C 0.6905(5) 0.4756(4) 1.0163(5) 0.0331(19) Uani 1 1 d .
H21A H 0.6398 0.4804 1.0418 0.050 Uiso 1 1 calc R
H21B H 0.7209 0.5250 1.0237 0.050 Uiso 1 1 calc R
H21C H 0.7220 0.4319 1.0410 0.050 Uiso 1 1 calc R
C22 C 0.6163(5) 0.5197(4) 0.8889(5) 0.036(2) Uani 1 1 d .
H22A H 0.6064 0.5065 0.8319 0.055 Uiso 1 1 calc R
H22B H 0.6400 0.5725 0.8943 0.055 Uiso 1 1 calc R
H22C H 0.5654 0.5187 0.9143 0.055 Uiso 1 1 calc R
C23 C 0.0332(4) 0.4250(4) 0.1528(4) 0.0168(14) Uani 1 1 d .
C24 C -0.0323(4) 0.4337(4) 0.0951(5) 0.0230(16) Uani 1 1 d .
C25 C -0.0607(4) 0.5089(4) 0.0731(5) 0.0267(17) Uani 1 1 d .
H25 H -0.1052 0.5146 0.0346 0.032 Uiso 1 1 calc R
C26 C -0.0232(5) 0.5756(4) 0.1080(5) 0.0299(18) Uani 1 1 d .
H26 H -0.0415 0.6268 0.0921 0.036 Uiso 1 1 calc R
C27 C 0.0415(4) 0.5678(4) 0.1665(4) 0.0224(16) Uani 1 1 d .
H27 H 0.0664 0.6133 0.1904 0.027 Uiso 1 1 calc R
C28 C 0.0686(4) 0.4926(4) 0.1892(5) 0.0213(16) Uani 1 1 d .
C29 C -0.0551(4) 0.3557(4) 0.0673(4) 0.0170(14) Uani 1 1 d .
C30 C -0.1151(4) 0.2575(5) -0.0047(6) 0.037(2) Uani 1 1 d .
H30A H -0.0989 0.2493 -0.0597 0.044 Uiso 1 1 calc R
H30B H -0.1679 0.2321 0.0000 0.044 Uiso 1 1 calc R
C31 C -0.0509(4) 0.2225(4) 0.0581(5) 0.0248(16) Uani 1 1 d .
C32 C -0.0891(5) 0.1747(5) 0.1217(6) 0.043(2) Uani 1 1 d .
H32A H -0.0486 0.1630 0.1657 0.065 Uiso 1 1 calc R
H32B H -0.1102 0.1252 0.0982 0.065 Uiso 1 1 calc R
H32C H -0.1330 0.2051 0.1422 0.065 Uiso 1 1 calc R
C33 C 0.0106(5) 0.1745(5) 0.0158(6) 0.043(2) Uani 1 1 d .
H33A H 0.0314 0.2064 -0.0268 0.065 Uiso 1 1 calc R
H33B H -0.0151 0.1268 -0.0075 0.065 Uiso 1 1 calc R
H33C H 0.0550 0.1593 0.0546 0.065 Uiso 1 1 calc R
C34 C 0.1343(4) 0.4657(4) 0.2444(5) 0.0250(17) Uani 1 1 d .
C35 C 0.2408(5) 0.4653(5) 0.3319(6) 0.037(2) Uani 1 1 d .
H35A H 0.2442 0.4740 0.3906 0.044 Uiso 1 1 calc R
H35B H 0.2938 0.4770 0.3120 0.044 Uiso 1 1 calc R
C36 C 0.2159(4) 0.3787(4) 0.3119(5) 0.0242(16) Uani 1 1 d .
C37 C 0.1849(5) 0.3362(6) 0.3849(6) 0.052(3) Uani 1 1 d .
H37A H 0.1423 0.3677 0.4063 0.078 Uiso 1 1 calc R
H37B H 0.2292 0.3296 0.4264 0.078 Uiso 1 1 calc R
H37C H 0.1636 0.2842 0.3685 0.078 Uiso 1 1 calc R
C38 C 0.2851(4) 0.3334(5) 0.2784(6) 0.037(2) Uani 1 1 d .
H38A H 0.2678 0.2794 0.2649 0.056 Uiso 1 1 calc R
H38B H 0.3310 0.3317 0.3186 0.056 Uiso 1 1 calc R
H38C H 0.3010 0.3600 0.2301 0.056 Uiso 1 1 calc R
C39 C 0.0101(4) 0.3133(4) 0.2552(5) 0.0288(18) Uani 1 1 d .
C40 C 0.1201(4) 0.2184(5) 0.1956(4) 0.0241(17) Uani 1 1 d .
C41 C 0.1881(4) 0.0799(5) 0.2133(6) 0.035(2) Uani 1 1 d .
C42 C 0.1252(5) 0.0146(5) 0.2053(6) 0.043(2) Uani 1 1 d .
H42A H 0.0863 0.0222 0.2456 0.065 Uiso 1 1 calc R
H42B H 0.1515 -0.0368 0.2135 0.065 Uiso 1 1 calc R
H42C H 0.0972 0.0165 0.1516 0.065 Uiso 1 1 calc R
C43 C 0.2446(6) 0.0746(6) 0.1472(7) 0.058(3) Uani 1 1 d .
H43A H 0.2136 0.0769 0.0951 0.086 Uiso 1 1 calc R
H43B H 0.2742 0.0247 0.1519 0.086 Uiso 1 1 calc R
H43C H 0.2825 0.1189 0.1518 0.086 Uiso 1 1 calc R
C44 C 0.2330(5) 0.0788(5) 0.2959(6) 0.049(3) Uani 1 1 d .
H44A H 0.2716 0.1226 0.3003 0.074 Uiso 1 1 calc R
H44B H 0.2618 0.0286 0.3037 0.074 Uiso 1 1 calc R
H44C H 0.1947 0.0846 0.3370 0.074 Uiso 1 1 calc R
Fe1 Fe 0.56319(5) 0.21903(5) 0.87594(6) 0.0163(2) Uani 1 1 d .
Fe2 Fe 0.07505(5) 0.32184(6) 0.17780(7) 0.0185(2) Uani 1 1 d .
N1 N 0.4793(3) 0.2038(3) 0.9537(4) 0.0189(13) Uani 1 1 d .
N2 N 0.6341(3) 0.1922(3) 0.7868(4) 0.0172(12) Uani 1 1 d .
N3 N 0.6336(4) 0.3823(3) 0.9200(4) 0.0295(16) Uani 1 1 d .
N4 N -0.0144(3) 0.2956(3) 0.0943(4) 0.0230(14) Uani 1 1 d .
N5 N 0.1499(3) 0.3916(3) 0.2492(4) 0.0205(13) Uani 1 1 d .
N6 N 0.1471(4) 0.1555(4) 0.2060(5) 0.0337(17) Uani 1 1 d .
O1 O 0.3863(3) 0.1225(3) 1.0001(3) 0.0268(12) Uani 1 1 d .
O2 O 0.6704(3) 0.0998(3) 0.7001(3) 0.0286(12) Uani 1 1 d .
O3 O 0.4452(3) 0.2825(3) 0.7594(4) 0.0331(13) Uani 1 1 d .
O4 O -0.1193(3) 0.3417(3) 0.0134(3) 0.0298(13) Uani 1 1 d .
O5 O 0.1798(3) 0.5149(3) 0.2928(4) 0.0310(13) Uani 1 1 d .
O6 O -0.0316(3) 0.3090(4) 0.3037(4) 0.0480(17) Uani 1 1 d .

loop_
_atom_site_aniso_label
_atom_site_aniso_U_11
_atom_site_aniso_U_22
_atom_site_aniso_U_33
_atom_site_aniso_U_23
_atom_site_aniso_U_13
_atom_site_aniso_U_12
Br1 0.0235(4) 0.0332(4) 0.0310(5) 0.0048(4) -0.0002(3) -0.0029(3)
Br2 0.0226(3) 0.0227(4) 0.0311(5) 0.0025(3) 0.0074(3) -0.0002(3)
C1 0.011(3) 0.021(4) 0.019(4) 0.002(3) -0.009(3) -0.001(3)
C2 0.012(3) 0.016(3) 0.039(5) 0.006(3) -0.005(3) 0.000(3)
C3 0.017(3) 0.014(4) 0.049(6) 0.008(3) -0.003(3) 0.002(3)
C4 0.025(4) 0.012(4) 0.054(6) -0.001(4) -0.004(4) 0.002(3)
C5 0.025(4) 0.017(4) 0.036(5) -0.008(3) -0.001(3) 0.004(3)
C6 0.022(3) 0.017(4) 0.023(4) 0.000(3) -0.002(3) 0.003(3)
C7 0.014(3) 0.027(4) 0.030(5) 0.001(3) 0.002(3) 0.002(3)
C8 0.029(4) 0.030(4) 0.015(4) 0.001(3) 0.003(3) 0.000(3)
C9 0.027(4) 0.021(4) 0.024(4) -0.005(3) 0.008(3) -0.004(3)
C10 0.032(4) 0.018(4) 0.038(5) -0.002(3) 0.002(4) 0.009(3)
C11 0.027(4) 0.036(5) 0.028(5) -0.009(4) 0.007(3) -0.002(3)
C12 0.021(3) 0.022(4) 0.008(3) -0.005(3) -0.002(3) -0.001(3)
C13 0.039(4) 0.028(4) 0.024(5) -0.007(3) 0.011(4) -0.005(3)
C14 0.017(3) 0.021(4) 0.015(4) 0.005(3) 0.007(3) 0.001(3)
C15 0.024(4) 0.022(4) 0.033(5) -0.004(3) 0.002(3) 0.000(3)
C16 0.017(3) 0.028(4) 0.031(5) 0.008(3) 0.004(3) -0.002(3)
C17 0.022(3) 0.011(3) 0.034(5) -0.009(3) 0.020(3) -0.007(3)
C19 0.030(4) 0.010(3) 0.029(5) -0.002(3) -0.011(3) -0.007(3)
C20 0.040(4) 0.027(4) 0.045(6) -0.008(4) 0.017(4) -0.012(3)
C21 0.055(5) 0.018(4) 0.025(5) 0.000(3) -0.005(4) -0.011(3)
C22 0.050(5) 0.025(4) 0.032(5) 0.000(4) -0.013(4) 0.002(4)
C23 0.018(3) 0.023(4) 0.010(4) 0.003(3) -0.001(3) 0.004(3)
C24 0.016(3) 0.021(4) 0.033(5) 0.005(3) 0.011(3) 0.005(3)
C25 0.019(3) 0.037(5) 0.024(5) 0.008(3) 0.001(3) 0.006(3)
C26 0.040(4) 0.022(4) 0.031(5) 0.007(3) 0.018(4) 0.007(3)
C27 0.022(3) 0.032(4) 0.011(4) -0.003(3) -0.006(3) 0.000(3)
C28 0.017(3) 0.021(4) 0.028(4) 0.000(3) 0.011(3) 0.006(3)
C29 0.014(3) 0.031(4) 0.005(3) 0.003(3) -0.001(3) -0.002(3)
C30 0.028(4) 0.038(5) 0.042(6) -0.010(4) -0.007(4) -0.005(3)
C31 0.022(3) 0.027(4) 0.025(4) 0.000(3) -0.001(3) -0.008(3)
C32 0.046(5) 0.044(5) 0.042(6) 0.002(4) 0.010(4) -0.022(4)
C33 0.037(5) 0.043(5) 0.050(7) -0.019(5) 0.004(4) 0.004(4)
C34 0.018(3) 0.027(4) 0.031(5) 0.000(3) 0.006(3) -0.004(3)
C35 0.038(4) 0.029(4) 0.042(6) -0.004(4) -0.010(4) 0.005(4)
C36 0.019(3) 0.035(4) 0.016(4) 0.002(3) -0.009(3) -0.004(3)
C37 0.035(5) 0.079(7) 0.042(6) 0.023(5) -0.002(4) -0.007(5)
C38 0.023(4) 0.038(5) 0.049(6) 0.005(4) -0.007(4) 0.005(3)
C39 0.019(4) 0.029(4) 0.037(5) 0.000(4) -0.009(4) -0.001(3)
C40 0.019(3) 0.043(5) 0.009(4) 0.010(3) -0.008(3) -0.008(3)
C41 0.026(4) 0.030(4) 0.051(6) 0.016(4) 0.010(4) 0.006(3)
C42 0.044(5) 0.025(5) 0.064(7) 0.007(4) 0.023(5) 0.004(4)
C43 0.050(6) 0.066(7) 0.060(8) 0.025(6) 0.024(5) 0.010(5)
C44 0.045(5) 0.039(5) 0.063(8) 0.020(5) -0.001(5) 0.020(4)
Fe1 0.0171(4) 0.0114(5) 0.0207(6) -0.0017(4) 0.0048(4) -0.0018(4)
Fe2 0.0145(4) 0.0193(5) 0.0215(6) 0.0060(4) 0.0002(4) 0.0007(4)
N1 0.015(3) 0.016(3) 0.026(4) 0.000(2) 0.008(2) 0.000(2)
N2 0.020(3) 0.014(3) 0.018(3) -0.002(2) 0.003(2) -0.001(2)
N3 0.037(3) 0.012(3) 0.041(5) -0.002(3) 0.017(3) -0.005(3)
N4 0.015(3) 0.020(3) 0.034(4) 0.003(3) 0.003(3) -0.004(2)
N5 0.017(3) 0.028(3) 0.017(3) 0.009(3) -0.001(2) -0.001(2)
N6 0.028(3) 0.024(4) 0.049(5) 0.018(3) -0.001(3) 0.000(3)
O1 0.022(2) 0.027(3) 0.032(3) 0.005(2) 0.009(2) -0.005(2)
O2 0.030(3) 0.024(3) 0.033(3) -0.011(2) 0.013(2) 0.000(2)
O3 0.028(3) 0.039(3) 0.033(4) 0.006(3) 0.002(3) 0.000(2)
O4 0.025(3) 0.033(3) 0.029(3) 0.001(2) -0.010(2) 0.001(2)
O5 0.026(3) 0.028(3) 0.038(4) -0.005(3) -0.002(2) -0.001(2)
O6 0.029(3) 0.077(5) 0.040(4) 0.005(3) 0.014(3) -0.009(3)

loop_
_atom_type_symbol
_atom_type_description
_atom_type_scat_dispersion_real
_atom_type_scat_dispersion_imag
_atom_type_scat_source
C C 0.0033 0.0016 'International Tables Vol C Tables 4.2.6.8 and 6.1.1.4'
H H 0.0000 0.0000 'International Tables Vol C Tables 4.2.6.8 and 6.1.1.4'
N N 0.0061 0.0033 'International Tables Vol C Tables 4.2.6.8 and 6.1.1.4'
O O 0.0106 0.0060 'International Tables Vol C Tables 4.2.6.8 and 6.1.1.4'
Fe Fe 0.3463 0.8444 'International Tables Vol C Tables 4.2.6.8 and 6.1.1.4'
Br Br -0.2901 2.4595 'International Tables Vol C Tables 4.2.6.8 and 6.1.1.4'

loop_
_geom_angle_atom_site_label_1
_geom_angle_atom_site_label_2
_geom_angle_atom_site_label_3
_geom_angle
C6 C1 C2 120.3(6)
C6 C1 Fe1 119.9(5)
C2 C1 Fe1 119.6(5)
C1 C2 C3 120.5(7)
C1 C2 C7 107.8(6)
C3 C2 C7 131.7(7)
C4 C3 C2 118.1(7)
C3 C4 C5 121.7(7)
C4 C5 C6 119.1(7)
C1 C6 C5 120.2(7)
C1 C6 C12 108.5(6)
C5 C6 C12 131.3(7)
N1 C7 O1 116.4(6)
N1 C7 C2 118.9(6)
O1 C7 C2 124.6(6)
O1 C8 C9 106.1(6)
N1 C9 C11 111.7(6)
N1 C9 C10 108.6(6)
C11 C9 C10 113.0(6)
N1 C9 C8 101.0(5)
C11 C9 C8 111.8(7)
C10 C9 C8 110.1(6)
N2 C12 O2 117.4(6)
N2 C12 C6 118.4(6)
O2 C12 C6 124.2(6)
O2 C13 C14 105.2(5)
N2 C14 C15 111.6(5)
N2 C14 C16 108.9(6)
C15 C14 C16 111.6(6)
N2 C14 C13 101.2(5)
C15 C14 C13 110.4(6)
C16 C14 C13 112.7(6)
O3 C17 Fe1 179.6(7)
N3 C18 Fe1 178.3(7)
N3 C19 C21 108.1(6)
N3 C19 C22 106.7(6)
C21 C19 C22 112.6(7)
N3 C19 C20 107.5(6)
C21 C19 C20 110.7(6)
C22 C19 C20 111.0(7)
C28 C23 C24 119.4(6)
C28 C23 Fe2 120.9(5)
C24 C23 Fe2 119.7(5)
C25 C24 C23 120.3(7)
C25 C24 C29 132.3(7)
C23 C24 C29 107.3(6)
C26 C25 C24 119.6(7)
C25 C26 C27 120.7(7)
C28 C27 C26 119.5(7)
C27 C28 C23 120.6(7)
C27 C28 C34 132.3(7)
C23 C28 C34 107.0(6)
N4 C29 O4 117.4(6)
N4 C29 C24 119.4(6)
O4 C29 C24 123.2(6)
O4 C30 C31 105.8(6)
N4 C31 C32 109.9(7)
N4 C31 C33 111.3(6)
C32 C31 C33 112.1(7)
N4 C31 C30 101.4(6)
C32 C31 C30 111.8(6)
C33 C31 C30 110.0(7)
N5 C34 O5 117.6(7)
N5 C34 C28 119.1(7)
O5 C34 C28 123.3(6)
O5 C35 C36 106.6(6)
N5 C36 C38 110.8(6)
N5 C36 C37 110.8(6)
C38 C36 C37 111.5(7)
N5 C36 C35 100.7(6)
C38 C36 C35 110.8(6)
C37 C36 C35 111.7(7)
O6 C39 Fe2 178.9(8)
N6 C40 Fe2 179.5(7)
N6 C41 C43 108.0(7)
N6 C41 C44 106.4(7)
C43 C41 C44 111.9(7)
N6 C41 C42 108.3(6)
C43 C41 C42 111.0(8)
C44 C41 C42 111.0(7)
C17 Fe1 C18 93.2(3)
C17 Fe1 C1 92.1(3)
C18 Fe1 C1 174.2(3)
C17 Fe1 N1 90.8(3)
C18 Fe1 N1 102.9(3)
C1 Fe1 N1 79.2(3)
C17 Fe1 N2 89.5(3)
C18 Fe1 N2 98.9(3)
C1 Fe1 N2 78.9(3)
N1 Fe1 N2 158.1(2)
C17 Fe1 Br1 179.2(2)
C18 Fe1 Br1 87.4(2)
C1 Fe1 Br1 87.29(19)
N1 Fe1 Br1 88.59(17)
N2 Fe1 Br1 90.84(16)
C39 Fe2 C23 90.0(3)
C39 Fe2 C40 93.9(3)
C23 Fe2 C40 175.9(3)
C39 Fe2 N4 91.5(3)
C23 Fe2 N4 79.1(3)
C40 Fe2 N4 99.6(3)
C39 Fe2 N5 90.1(3)
C23 Fe2 N5 78.3(3)
C40 Fe2 N5 102.8(3)
N4 Fe2 N5 157.3(2)
C39 Fe2 Br2 179.4(3)
C23 Fe2 Br2 90.5(2)
C40 Fe2 Br2 85.6(2)
N4 Fe2 Br2 88.83(17)
N5 Fe2 Br2 89.80(16)
C7 N1 C9 109.3(5)
C7 N1 Fe1 114.4(5)
C9 N1 Fe1 136.0(4)
C12 N2 C14 109.0(5)
C12 N2 Fe1 114.3(4)
C14 N2 Fe1 136.4(4)
C18 N3 C19 172.1(8)
C29 N4 C31 109.0(6)
C29 N4 Fe2 114.4(5)
C31 N4 Fe2 136.4(5)
C34 N5 C36 109.0(6)
C34 N5 Fe2 114.7(5)
C36 N5 Fe2 136.1(5)
C40 N6 C41 173.3(8)
C7 O1 C8 105.8(5)
C12 O2 C13 105.5(5)
C29 O4 C30 105.0(5)
C34 O5 C35 104.9(6)

loop_
_geom_bond_atom_site_label_1
_geom_bond_atom_site_label_2
_geom_bond_distance
Br1 Fe1 2.5210(13)
Br2 Fe2 2.5331(13)
C1 C6 1.378(10)
C1 C2 1.389(10)
C1 Fe1 1.923(7)
C2 C3 1.405(9)
C2 C7 1.444(10)
C3 C4 1.385(11)
C4 C5 1.392(11)
C5 C6 1.394(9)
C6 C12 1.458(9)
C7 N1 1.297(9)
C7 O1 1.359(8)
C8 O1 1.452(9)
C8 C9 1.551(10)
C9 N1 1.492(9)
C9 C11 1.516(10)
C9 C10 1.531(10)
C12 N2 1.286(8)
C12 O2 1.347(8)
C13 O2 1.473(9)
C13 C14 1.553(10)
C14 N2 1.489(8)
C14 C15 1.511(9)
C14 C16 1.537(9)
C17 O3 1.067(9)
C17 Fe1 1.804(9)
C18 N3 1.161(8)
C18 Fe1 1.910(7)
C19 N3 1.474(8)
C19 C21 1.490(11)
C19 C22 1.511(10)
C19 C20 1.519(10)
C23 C28 1.405(10)
C23 C24 1.409(9)
C23 Fe2 1.915(6)
C24 C25 1.398(10)
C24 C29 1.441(10)
C25 C26 1.397(11)
C26 C27 1.406(10)
C27 C28 1.393(10)
C28 C34 1.451(10)
C29 N4 1.287(8)
C29 O4 1.366(8)
C30 O4 1.458(9)
C30 C31 1.558(11)
C31 N4 1.486(9)
C31 C32 1.515(11)
C31 C33 1.527(11)
C34 N5 1.282(9)
C34 O5 1.353(9)
C35 O5 1.438(9)
C35 C36 1.552(11)
C36 N5 1.478(8)
C36 C38 1.531(10)
C36 C37 1.541(11)
C39 O6 1.113(10)
C39 Fe2 1.759(9)
C40 N6 1.164(9)
C40 Fe2 1.919(8)
C41 N6 1.451(9)
C41 C43 1.511(12)
C41 C44 1.521(13)
C41 C42 1.523(11)
Fe1 N1 2.001(5)
Fe1 N2 2.026(6)
Fe2 N4 2.014(6)
Fe2 N5 2.037(6)
